data_1556213
loop_
_publ_author_name
'Slowinski, Franck'
'Ben Ayad, Omar'
'Ziyaret, Ozge'
'Botuha, Candice'
'Le Falher, Laetitia'
'Aouane, Kamel'
'Thorimbert, Serge'

_publ_section_title
;
 Expeditive access to 2-substituted 4H-pyrido[1,3]oxazin-4-ones via an
 intramolecular O-arylation.
;
_journal_issue 14
_journal_name_full 'Organic letters'
_journal_page_first 3494
_journal_page_last 3497
_journal_paper_doi 10.1021/ol401516e
_journal_volume 15
_journal_year 2013
_chemical_formula_moiety 'C13 H8 N2 O2'
_chemical_formula_sum 'C13 H8 N2 O2'
_chemical_formula_weight 224.21
_space_group_IT_number 61
_space_group_name_Hall '-P 2ac 2ab'
_space_group_name_H-M_alt 'P b c a'
_symmetry_cell_setting orthorhombic
_symmetry_space_group_name_Hall '-P 2ac 2ab'
_symmetry_space_group_name_H-M 'P b c a'
_atom_sites_solution_hydrogens geom
_atom_sites_solution_primary direct
_atom_sites_solution_secondary difmap
_audit_creation_method SHELXL-97
_cell_angle_alpha 90.00
_cell_angle_beta 90.00
_cell_angle_gamma 90.00
_cell_formula_units_Z 8
_cell_length_a 12.6783(15)
_cell_length_b 7.0990(7)
_cell_length_c 23.032(2)
_cell_measurement_reflns_used 3167
_cell_measurement_temperature 200(1)
_cell_measurement_theta_max 27.32
_cell_measurement_theta_min 3.22
_cell_volume 2073.0(4)
_computing_cell_refinement 'Bruker SAINT'
_computing_data_collection 'Bruker APEX2'
_computing_data_reduction 'Bruker SAINT'
_computing_publication_material 'SHELXL-97 (Sheldrick, 2008)'
_computing_structure_refinement 'SHELXL-97 (Sheldrick, 2008)'
_computing_structure_solution 'SUPERFLIP (Palatinus & Chapuis, 2007)'
_diffrn_ambient_temperature 200(2)
_diffrn_detector_area_resol_mean 8.3333
_diffrn_measured_fraction_theta_full 0.999
_diffrn_measured_fraction_theta_max 0.999
_diffrn_measurement_device_type 'Bruker APEX-II CCD'
_diffrn_measurement_method '\f and \w scans'
_diffrn_radiation_monochromator 'curved graphite'
_diffrn_radiation_source 'fine-focus sealed tube'
_diffrn_radiation_type MoK\a
_diffrn_radiation_wavelength 0.71073
_diffrn_reflns_av_R_equivalents 0.0512
_diffrn_reflns_av_sigmaI/netI 0.0426
_diffrn_reflns_limit_h_max 16
_diffrn_reflns_limit_h_min -15
_diffrn_reflns_limit_k_max 9
_diffrn_reflns_limit_k_min -9
_diffrn_reflns_limit_l_max 28
_diffrn_reflns_limit_l_min -29
_diffrn_reflns_number 14799
_diffrn_reflns_theta_full 27.55
_diffrn_reflns_theta_max 27.55
_diffrn_reflns_theta_min 1.77
_diffrn_standards_decay_% 0
_diffrn_standards_number 0
_exptl_absorpt_coefficient_mu 0.100
_exptl_absorpt_correction_T_max 0.7456
_exptl_absorpt_correction_T_min 0.5822
_exptl_absorpt_correction_type multi-scan
_exptl_absorpt_process_details
; 
R.H. Blessing, Acta Cryst. (1995), A51, 33-38
;
_exptl_crystal_colour colourless
_exptl_crystal_density_diffrn 1.437
_exptl_crystal_density_method 'not measured'
_exptl_crystal_description bar
_exptl_crystal_F_000 928
_exptl_crystal_size_max 0.5
_exptl_crystal_size_mid 0.2
_exptl_crystal_size_min 0.1
_refine_diff_density_max 0.582
_refine_diff_density_min -0.333
_refine_diff_density_rms 0.088
_refine_ls_extinction_method none
_refine_ls_goodness_of_fit_ref 1.086
_refine_ls_hydrogen_treatment constr
_refine_ls_matrix_type full
_refine_ls_number_parameters 154
_refine_ls_number_reflns 2389
_refine_ls_number_restraints 0
_refine_ls_restrained_S_all 1.086
_refine_ls_R_factor_all 0.1095
_refine_ls_R_factor_gt 0.0735
_refine_ls_shift/su_max 0.000
_refine_ls_shift/su_mean 0.000
_refine_ls_structure_factor_coef Fsqd
_refine_ls_weighting_details 'calc w=1/[\s^2^(Fo^2^)+(0.1124P)^2^+1.4731P] where P=(Fo^2^+2Fc^2^)/3'
_refine_ls_weighting_scheme calc
_refine_ls_wR_factor_gt 0.1947
_refine_ls_wR_factor_ref 0.2257
_reflns_number_gt 1543
_reflns_number_total 2389
_reflns_threshold_expression >2\s(I)
_cod_data_source_file llf-180-01.cif
_cod_data_source_block llf-180-01
_cod_original_cell_volume 2072.9(4)
_cod_database_code 1556213

loop_
_symmetry_equiv_pos_as_xyz
'x, y, z'
'-x+1/2, -y, z+1/2'
'-x, y+1/2, -z+1/2'
'x+1/2, -y+1/2, -z'
'-x, -y, -z'
'x-1/2, y, -z-1/2'
'x, -y-1/2, z-1/2'
'-x-1/2, y-1/2, z'

loop_
_atom_site_label
_atom_site_type_symbol
_atom_site_fract_x
_atom_site_fract_y
_atom_site_fract_z
_atom_site_U_iso_or_equiv
_atom_site_adp_type
_atom_site_occupancy
_atom_site_symmetry_multiplicity
_atom_site_calc_flag
_atom_site_refinement_flags
O1 O 0.88678(14) 0.4313(2) 0.24551(7) 0.0277(5) Uani 1 1 d .
O2 O 0.86403(17) 0.9900(3) 0.22512(8) 0.0425(6) Uani 1 1 d .
N1 N 0.88114(19) 0.4306(3) 0.08940(9) 0.0386(6) Uani 1 1 d .
N2 N 0.87435(16) 0.7365(3) 0.28484(9) 0.0289(5) Uani 1 1 d .
C1 C 0.8689(2) 0.6137(4) 0.07952(11) 0.0378(7) Uani 1 1 d .
H1 H 0.8630 0.6532 0.0412 0.045 Uiso 1 1 calc R
C2 C 0.8644(2) 0.7493(4) 0.12245(11) 0.0329(6) Uani 1 1 d .
H2 H 0.8569 0.8761 0.1132 0.039 Uiso 1 1 calc R
C3 C 0.87141(18) 0.6908(4) 0.17995(10) 0.0258(6) Uani 1 1 d .
C4 C 0.88269(18) 0.5015(4) 0.19015(9) 0.0244(5) Uani 1 1 d .
C5 C 0.8883(2) 0.3732(4) 0.14438(11) 0.0341(6) Uani 1 1 d .
H5 H 0.8972 0.2457 0.1523 0.041 Uiso 1 1 calc R
C6 C 0.87008(18) 0.8190(4) 0.23014(11) 0.0278(6) Uani 1 1 d .
C7 C 0.88148(18) 0.5553(3) 0.29010(10) 0.0236(5) Uani 1 1 d .
C8 C 0.88159(19) 0.4596(4) 0.34655(10) 0.0268(6) Uani 1 1 d .
C9 C 0.8928(2) 0.5681(4) 0.39668(11) 0.0371(7) Uani 1 1 d .
H9 H 0.9020 0.6978 0.3942 0.044 Uiso 1 1 calc R
C10 C 0.8900(2) 0.4796(5) 0.45007(12) 0.0448(8) Uani 1 1 d .
H10 H 0.8985 0.5504 0.4837 0.054 Uiso 1 1 calc R
C11 C 0.8749(2) 0.2876(5) 0.45420(12) 0.0436(8) Uani 1 1 d .
H11 H 0.8716 0.2303 0.4905 0.052 Uiso 1 1 calc R
C12 C 0.8646(2) 0.1800(4) 0.40412(12) 0.0380(7) Uani 1 1 d .
H12 H 0.8555 0.0503 0.4068 0.046 Uiso 1 1 calc R
C13 C 0.86789(19) 0.2663(4) 0.35032(10) 0.0301(6) Uani 1 1 d .
H13 H 0.8609 0.1947 0.3167 0.036 Uiso 1 1 calc R

loop_
_atom_site_aniso_label
_atom_site_aniso_U_11
_atom_site_aniso_U_22
_atom_site_aniso_U_33
_atom_site_aniso_U_23
_atom_site_aniso_U_13
_atom_site_aniso_U_12
O1 0.0463(11) 0.0200(9) 0.0169(8) 0.0004(6) -0.0029(7) 0.0014(7)
O2 0.0674(15) 0.0211(10) 0.0388(12) 0.0032(8) -0.0003(10) 0.0030(8)
N1 0.0592(16) 0.0381(13) 0.0185(11) -0.0022(9) 0.0010(10) -0.0061(11)
N2 0.0367(12) 0.0248(11) 0.0251(11) -0.0014(8) -0.0009(9) 0.0020(9)
C1 0.0495(17) 0.0416(17) 0.0223(12) 0.0064(11) -0.0014(11) -0.0058(12)
C2 0.0404(15) 0.0295(13) 0.0288(13) 0.0092(10) 0.0028(11) 0.0000(11)
C3 0.0239(12) 0.0283(13) 0.0252(12) 0.0035(10) 0.0012(9) 0.0010(9)
C4 0.0291(12) 0.0277(13) 0.0165(11) 0.0026(9) 0.0007(9) -0.0008(10)
C5 0.0483(16) 0.0297(14) 0.0244(13) -0.0008(10) 0.0006(11) -0.0038(11)
C6 0.0308(13) 0.0242(12) 0.0285(13) 0.0045(10) 0.0027(10) 0.0004(9)
C7 0.0255(12) 0.0239(13) 0.0215(12) -0.0031(9) -0.0010(9) 0.0008(9)
C8 0.0269(12) 0.0344(15) 0.0193(12) 0.0002(9) 0.0012(9) 0.0052(10)
C9 0.0488(16) 0.0357(15) 0.0267(14) -0.0013(11) -0.0021(12) 0.0073(12)
C10 0.061(2) 0.052(2) 0.0214(13) -0.0037(12) -0.0024(12) 0.0129(14)
C11 0.0483(17) 0.057(2) 0.0255(14) 0.0130(12) 0.0021(12) 0.0099(13)
C12 0.0443(16) 0.0379(15) 0.0318(15) 0.0099(11) -0.0004(12) -0.0003(12)
C13 0.0351(14) 0.0331(14) 0.0220(12) 0.0039(10) -0.0009(10) -0.0005(10)

loop_
_atom_type_symbol
_atom_type_description
_atom_type_scat_dispersion_real
_atom_type_scat_dispersion_imag
_atom_type_scat_source
C C 0.0033 0.0016 'International Tables Vol C Tables 4.2.6.8 and 6.1.1.4'
H H 0.0000 0.0000 'International Tables Vol C Tables 4.2.6.8 and 6.1.1.4'
N N 0.0061 0.0033 'International Tables Vol C Tables 4.2.6.8 and 6.1.1.4'
O O 0.0106 0.0060 'International Tables Vol C Tables 4.2.6.8 and 6.1.1.4'

loop_
_geom_angle_atom_site_label_1
_geom_angle_atom_site_label_2
_geom_angle_atom_site_label_3
_geom_angle
C7 O1 C4 117.85(19)
C1 N1 C5 118.0(2)
C7 N2 C6 120.4(2)
N1 C1 C2 124.3(2)
C1 C2 C3 118.1(2)
C4 C3 C2 117.5(2)
C4 C3 C6 118.2(2)
C2 C3 C6 124.2(2)
O1 C4 C3 121.3(2)
O1 C4 C5 117.6(2)
C3 C4 C5 121.0(2)
N1 C5 C4 121.0(2)
O2 C6 N2 120.5(2)
O2 C6 C3 122.7(2)
N2 C6 C3 116.8(2)
N2 C7 O1 125.3(2)
N2 C7 C8 122.9(2)
O1 C7 C8 111.8(2)
C13 C8 C9 120.5(2)
C13 C8 C7 120.9(2)
C9 C8 C7 118.6(2)
C10 C9 C8 118.9(3)
C11 C10 C9 120.9(3)
C10 C11 C12 119.9(3)
C13 C12 C11 119.8(3)
C12 C13 C8 119.9(2)

loop_
_geom_bond_atom_site_label_1
_geom_bond_atom_site_label_2
_geom_bond_distance
O1 C7 1.354(3)
O1 C4 1.370(3)
O2 C6 1.222(3)
N1 C1 1.329(4)
N1 C5 1.333(3)
N2 C7 1.295(3)
N2 C6 1.391(3)
C1 C2 1.381(4)
C2 C3 1.391(3)
C3 C4 1.372(4)
C3 C6 1.471(3)
C4 C5 1.395(3)
C7 C8 1.467(3)
C8 C13 1.386(4)
C8 C9 1.395(3)
C9 C10 1.381(4)
C10 C11 1.379(5)
C11 C12 1.390(4)
C12 C13 1.383(3)
